data_4063678
loop_
_publ_author_name
'Fern\'andez, Alberto'
'L\'opez-Torres, Margarita'
'Castro-Juiz, Samuel'
'Merino, Manuel'
'V\'azquez-Garc\'ia, Digna'
'Vila, Jos\'e M.'
'Fern\'andez, Jes\'us J.'

_publ_section_title
;
 Dimetalated Crown Ether Schiff Base Palladacycles. Influence of the
 Carbon Chain Length on the Coordination Mode of Bidentate Phosphines.
 Crystal and Molecular Structure of the Novel Complex
 [Pd2{1,4-[C(H)&#x2550;N{9,10-(C8H16O5)C6H3}]2C6H2-C2,C5}(Cl)2{\m-Ph2P(CH2)5PPh2}2]
;
_journal_issue 3
_journal_name_full Organometallics
_journal_page_first 386
_journal_paper_doi 10.1021/om100833w
_journal_volume 30
_journal_year 2011
_chemical_formula_sum 'C106.5 H110.5 Cl9.5 N2 O10 P6 Pd2'
_chemical_formula_weight 2313.86
_chemical_name_systematic
;
 ?
;
_space_group_IT_number 14
_symmetry_cell_setting monoclinic
_symmetry_space_group_name_Hall '-P 2ybc'
_symmetry_space_group_name_H-M 'P 1 21/c 1'
_atom_sites_solution_hydrogens geom
_atom_sites_solution_primary direct
_atom_sites_solution_secondary difmap
_audit_creation_method SHELXL-97
_cell_angle_alpha 90.00
_cell_angle_beta 95.1080(10)
_cell_angle_gamma 90.00
_cell_formula_units_Z 2
_cell_length_a 16.0430(2)
_cell_length_b 16.6127(3)
_cell_length_c 22.0454(2)
_cell_measurement_temperature 293(2)
_cell_volume 5852.15(14)
_computing_structure_refinement 'SHELXL-97 (Sheldrick, 1997)'
_computing_structure_solution 'SHELXS-97 (Sheldrick, 1997)'
_diffrn_ambient_temperature 293(2)
_diffrn_measured_fraction_theta_full 0.999
_diffrn_measured_fraction_theta_max 0.999
_diffrn_measurement_device_type 'Bruker Smart 1k'
_diffrn_measurement_method 'omega-phi scans'
_diffrn_radiation_monochromator graphite
_diffrn_radiation_source 'fine-focus sealed tube'
_diffrn_radiation_type MoK\a
_diffrn_radiation_wavelength 0.71073
_diffrn_reflns_av_R_equivalents 0.0733
_diffrn_reflns_av_sigmaI/netI 0.0914
_diffrn_reflns_limit_h_max 11
_diffrn_reflns_limit_h_min -19
_diffrn_reflns_limit_k_max 19
_diffrn_reflns_limit_k_min -19
_diffrn_reflns_limit_l_max 26
_diffrn_reflns_limit_l_min -25
_diffrn_reflns_number 30971
_diffrn_reflns_theta_full 25.00
_diffrn_reflns_theta_max 25.00
_diffrn_reflns_theta_min 1.27
_exptl_absorpt_coefficient_mu 0.659
_exptl_absorpt_correction_T_max 0.921
_exptl_absorpt_correction_T_min 0.878
_exptl_absorpt_correction_type multi-scan
_exptl_absorpt_process_details SADABS
_exptl_crystal_colour yellow
_exptl_crystal_density_diffrn 1.313
_exptl_crystal_density_method 'not measured'
_exptl_crystal_description prism
_exptl_crystal_F_000 2374
_exptl_crystal_size_max 0.17
_exptl_crystal_size_mid 0.15
_exptl_crystal_size_min 0.12
_refine_diff_density_max 1.581
_refine_diff_density_min -0.687
_refine_diff_density_rms 0.237
_refine_ls_extinction_method none
_refine_ls_goodness_of_fit_ref 1.068
_refine_ls_hydrogen_treatment constr
_refine_ls_matrix_type full
_refine_ls_number_parameters 652
_refine_ls_number_reflns 10285
_refine_ls_number_restraints 132
_refine_ls_restrained_S_all 1.065
_refine_ls_R_factor_all 0.1247
_refine_ls_R_factor_gt 0.0658
_refine_ls_shift/su_max 0.001
_refine_ls_shift/su_mean 0.000
_refine_ls_structure_factor_coef Fsqd
_refine_ls_weighting_details 'calc w=1/[\s^2^(Fo^2^)+(0.1026P)^2^+6.5965P] where P=(Fo^2^+2Fc^2^)/3'
_refine_ls_weighting_scheme calc
_refine_ls_wR_factor_gt 0.1764
_refine_ls_wR_factor_ref 0.2107
_reflns_number_gt 6240
_reflns_number_total 10285
_reflns_threshold_expression >2sigma(I)
_cod_data_source_file om100833w_si_001.cif
_cod_data_source_block 13a
_cod_original_sg_symbol_H-M P21/c
_cod_original_formula_sum 'C106.50 H110.50 Cl9.50 N2 O10 P6 Pd2'
_cod_database_code 4063678

loop_
_symmetry_equiv_pos_as_xyz
'x, y, z'
'-x, y+1/2, -z+1/2'
'-x, -y, -z'
'x, -y-1/2, z-1/2'

loop_
_atom_site_label
_atom_site_type_symbol
_atom_site_fract_x
_atom_site_fract_y
_atom_site_fract_z
_atom_site_U_iso_or_equiv
_atom_site_adp_type
_atom_site_occupancy
_atom_site_symmetry_multiplicity
_atom_site_calc_flag
_atom_site_refinement_flags
_atom_site_disorder_assembly
_atom_site_disorder_group
Pd1 Pd 0.56025(3) 0.18938(3) 0.55796(2) 0.03526(18) Uani 1 1 d . . .
P1 P 0.59891(12) 0.23059(10) 0.46435(8) 0.0397(4) Uani 1 1 d . . .
P2 P 0.58397(13) 0.32279(10) 0.58512(8) 0.0415(5) Uani 1 1 d . . .
P3 P 0.45455(12) 0.19347(10) 0.62265(8) 0.0402(4) Uani 1 1 d . . .
N1 N 0.6681(3) 0.0877(3) 0.6046(2) 0.0373(13) Uani 1 1 d . . .
O1 O 0.9036(4) 0.2327(3) 0.7027(3) 0.0725(17) Uani 1 1 d . C .
O2 O 1.0487(7) 0.3130(7) 0.6722(6) 0.193(5) Uani 1 1 d DU . .
O3 O 1.1833(8) 0.2741(9) 0.7985(8) 0.238(6) Uani 1 1 d DU . .
O4 O 1.0920(5) 0.1188(6) 0.8360(4) 0.120(3) Uani 1 1 d U C .
O5 O 0.9281(3) 0.1277(3) 0.7866(2) 0.0608(14) Uani 1 1 d . . .
C1 C 0.5714(4) 0.0111(4) 0.5397(3) 0.0327(15) Uani 1 1 d . . .
C2 C 0.4507(4) 0.0663(4) 0.4836(3) 0.0365(15) Uani 1 1 d . . .
H2 H 0.4168 0.1099 0.4718 0.044 Uiso 1 1 calc R . .
C3 C 0.5209(4) 0.0789(3) 0.5233(3) 0.0347(15) Uani 1 1 d . . .
C4 C 0.6443(4) 0.0193(4) 0.5826(3) 0.0365(15) Uani 1 1 d . . .
H4 H 0.6748 -0.0264 0.5946 0.044 Uiso 1 1 calc R . .
C5 C 0.7361(4) 0.0915(4) 0.6505(3) 0.0390(16) Uani 1 1 d . . .
C6 C 0.7870(4) 0.1597(4) 0.6524(3) 0.0446(17) Uani 1 1 d . . .
H6 H 0.7771 0.1993 0.6227 0.054 Uiso 1 1 calc R . .
C7 C 0.8507(4) 0.1694(4) 0.6967(3) 0.0459(18) Uani 1 1 d . . .
C8 C 0.8647(4) 0.1110(4) 0.7427(3) 0.0460(18) Uani 1 1 d . . .
C9 C 0.8146(5) 0.0441(5) 0.7416(3) 0.054(2) Uani 1 1 d . . .
H9 H 0.8240 0.0051 0.7718 0.064 Uiso 1 1 calc R . .
C10 C 0.7499(5) 0.0339(4) 0.6959(3) 0.054(2) Uani 1 1 d . . .
H10 H 0.7160 -0.0114 0.6957 0.065 Uiso 1 1 calc R . .
C11 C 0.9041(6) 0.2873(5) 0.6521(5) 0.083(3) Uani 1 1 d . . .
H11A H 0.8511 0.3154 0.6458 0.100 Uiso 1 1 calc R C .
H11B H 0.9134 0.2582 0.6152 0.100 Uiso 1 1 calc R . .
C12 C 0.9736(9) 0.3455(8) 0.6675(7) 0.147(6) Uani 1 1 d U C .
H12A H 0.9714 0.3869 0.6364 0.177 Uiso 1 1 calc R . .
H12B H 0.9646 0.3714 0.7058 0.177 Uiso 1 1 calc R . .
C15 C 1.2104(10) 0.2101(11) 0.8359(9) 0.214(8) Uani 1 1 d DU C .
H15A H 1.2548 0.2309 0.8644 0.257 Uiso 1 1 calc R . .
H15B H 1.2360 0.1716 0.8103 0.257 Uiso 1 1 calc R . .
C16 C 1.1522(8) 0.1626(10) 0.8732(7) 0.161(6) Uani 1 1 d DU . .
H16A H 1.1850 0.1256 0.8997 0.193 Uiso 1 1 calc R C .
H16B H 1.1239 0.1994 0.8988 0.193 Uiso 1 1 calc R . .
C17 C 1.0255(6) 0.0990(7) 0.8700(5) 0.095(3) Uani 1 1 d U . .
H17A H 1.0067 0.1465 0.8904 0.114 Uiso 1 1 calc R C .
H17B H 1.0435 0.0593 0.9006 0.114 Uiso 1 1 calc R . .
C18 C 0.9549(6) 0.0654(6) 0.8276(4) 0.075(3) Uani 1 1 d . C .
H18A H 0.9741 0.0195 0.8056 0.091 Uiso 1 1 calc R . .
H18B H 0.9092 0.0483 0.8505 0.091 Uiso 1 1 calc R . .
C19 C 0.4418(5) 0.3011(4) 0.6436(4) 0.055(2) Uani 1 1 d . . .
H19A H 0.3826 0.3129 0.6437 0.066 Uiso 1 1 calc R . .
H19B H 0.4676 0.3096 0.6846 0.066 Uiso 1 1 calc R . .
C20 C 0.4806(5) 0.3598(4) 0.6001(3) 0.0483(18) Uani 1 1 d . . .
H20A H 0.4854 0.4129 0.6183 0.058 Uiso 1 1 calc R . .
H20B H 0.4451 0.3637 0.5622 0.058 Uiso 1 1 calc R . .
C21 C 0.6149(5) 0.3799(4) 0.5193(3) 0.052(2) Uani 1 1 d . . .
H21A H 0.5951 0.4350 0.5210 0.062 Uiso 1 1 calc R . .
H21B H 0.6754 0.3809 0.5196 0.062 Uiso 1 1 calc R . .
C22 C 0.5764(5) 0.3391(4) 0.4613(3) 0.0463(18) Uani 1 1 d . . .
H22A H 0.5993 0.3626 0.4261 0.056 Uiso 1 1 calc R . .
H22B H 0.5164 0.3476 0.4573 0.056 Uiso 1 1 calc R . .
C23 C 0.7086(5) 0.2226(4) 0.4495(3) 0.0485(18) Uani 1 1 d . . .
C24 C 0.7602(6) 0.1711(6) 0.4838(4) 0.075(3) Uani 1 1 d . . .
H24 H 0.7396 0.1408 0.5147 0.090 Uiso 1 1 calc R . .
C25 C 0.8441(7) 0.1642(8) 0.4721(5) 0.104(4) Uani 1 1 d . . .
H25 H 0.8791 0.1292 0.4953 0.125 Uiso 1 1 calc R . .
C26 C 0.8744(7) 0.2068(7) 0.4284(5) 0.091(3) Uani 1 1 d . . .
H26 H 0.9305 0.2020 0.4215 0.109 Uiso 1 1 calc R . .
C27 C 0.8229(7) 0.2586(6) 0.3928(5) 0.084(3) Uani 1 1 d . . .
H27 H 0.8440 0.2879 0.3617 0.100 Uiso 1 1 calc R . .
C28 C 0.7430(6) 0.2658(5) 0.4036(4) 0.063(2) Uani 1 1 d . . .
H28 H 0.7089 0.3009 0.3797 0.076 Uiso 1 1 calc R . .
C29 C 0.5419(5) 0.1894(4) 0.3965(3) 0.0428(17) Uani 1 1 d . . .
C30 C 0.5769(5) 0.1281(4) 0.3636(3) 0.056(2) Uani 1 1 d . . .
H30 H 0.6315 0.1114 0.3745 0.068 Uiso 1 1 calc R . .
C31 C 0.5311(6) 0.0922(5) 0.3155(4) 0.064(2) Uani 1 1 d . . .
H31 H 0.5547 0.0516 0.2936 0.077 Uiso 1 1 calc R . .
C32 C 0.4510(6) 0.1166(5) 0.2999(3) 0.061(2) Uani 1 1 d . . .
H32 H 0.4201 0.0919 0.2674 0.073 Uiso 1 1 calc R . .
C33 C 0.4153(6) 0.1763(5) 0.3311(4) 0.069(3) Uani 1 1 d . . .
H33 H 0.3606 0.1923 0.3197 0.083 Uiso 1 1 calc R . .
C34 C 0.4606(5) 0.2130(4) 0.3795(3) 0.053(2) Uani 1 1 d . . .
H34 H 0.4363 0.2537 0.4009 0.064 Uiso 1 1 calc R . .
C35 C 0.6540(5) 0.3557(4) 0.6492(3) 0.0441(17) Uani 1 1 d . . .
C36 C 0.6962(6) 0.4291(5) 0.6508(4) 0.067(2) Uani 1 1 d . . .
H36 H 0.6890 0.4638 0.6176 0.081 Uiso 1 1 calc R . .
C37 C 0.7479(7) 0.4505(6) 0.7005(5) 0.092(3) Uani 1 1 d . . .
H37 H 0.7763 0.4994 0.7012 0.110 Uiso 1 1 calc R . .
C38 C 0.7579(7) 0.3986(8) 0.7503(5) 0.097(4) Uani 1 1 d . . .
H38 H 0.7930 0.4139 0.7843 0.116 Uiso 1 1 calc R . .
C39 C 0.7186(7) 0.3271(7) 0.7509(4) 0.088(3) Uani 1 1 d . . .
H39 H 0.7261 0.2930 0.7845 0.106 Uiso 1 1 calc R . .
C40 C 0.6658(5) 0.3058(5) 0.6992(3) 0.063(2) Uani 1 1 d . . .
H40 H 0.6381 0.2566 0.6987 0.075 Uiso 1 1 calc R . .
C41 C 0.3541(5) 0.1616(5) 0.5870(3) 0.0500(19) Uani 1 1 d . . .
C42 C 0.3247(6) 0.0832(5) 0.5945(4) 0.071(2) Uani 1 1 d . . .
H42 H 0.3559 0.0489 0.6211 0.085 Uiso 1 1 calc R . .
C43 C 0.2522(7) 0.0548(7) 0.5646(6) 0.102(4) Uani 1 1 d . . .
H43 H 0.2332 0.0030 0.5713 0.123 Uiso 1 1 calc R . .
C44 C 0.2089(8) 0.1059(10) 0.5246(7) 0.126(5) Uani 1 1 d . . .
H44 H 0.1588 0.0888 0.5041 0.152 Uiso 1 1 calc R . .
C45 C 0.2380(9) 0.1823(9) 0.5141(6) 0.126(5) Uani 1 1 d . . .
H45 H 0.2089 0.2149 0.4851 0.152 Uiso 1 1 calc R . .
C46 C 0.3089(6) 0.2106(6) 0.5456(4) 0.075(3) Uani 1 1 d . . .
H46 H 0.3269 0.2629 0.5392 0.091 Uiso 1 1 calc R . .
C47 C 0.4639(5) 0.1449(4) 0.6966(3) 0.0417(17) Uani 1 1 d . . .
C48 C 0.3981(6) 0.1436(5) 0.7330(3) 0.061(2) Uani 1 1 d . . .
H48 H 0.3464 0.1644 0.7184 0.074 Uiso 1 1 calc R . .
C49 C 0.4089(7) 0.1110(5) 0.7916(4) 0.071(3) Uani 1 1 d . . .
H49 H 0.3641 0.1105 0.8156 0.086 Uiso 1 1 calc R . .
C50 C 0.4819(7) 0.0807(5) 0.8136(4) 0.067(3) Uani 1 1 d . . .
H50 H 0.4877 0.0590 0.8526 0.081 Uiso 1 1 calc R . .
C51 C 0.5488(6) 0.0813(5) 0.7791(4) 0.068(2) Uani 1 1 d . . .
H51 H 0.6005 0.0614 0.7948 0.081 Uiso 1 1 calc R . .
C52 C 0.5382(5) 0.1130(4) 0.7184(3) 0.0519(19) Uani 1 1 d . . .
H52 H 0.5825 0.1116 0.6940 0.062 Uiso 1 1 calc R . .
Cl1 Cl 0.64401(13) 0.60392(12) 0.54721(9) 0.0596(5) Uani 1 1 d . . .
C1S C 0.7895(7) 0.5366(7) 0.4639(5) 0.101(4) Uani 1 1 d . . .
H1S H 0.7533 0.5589 0.4932 0.121 Uiso 1 1 calc R . .
Cl1S Cl 0.7277(2) 0.5041(2) 0.39827(15) 0.1339(13) Uani 1 1 d . . .
Cl2S Cl 0.8445(3) 0.4520(2) 0.49623(19) 0.1410(13) Uani 1 1 d . . .
Cl3S Cl 0.8613(3) 0.6071(2) 0.4468(3) 0.189(2) Uani 1 1 d . . .
C2S C 0.0131(13) -0.0192(11) 0.6294(9) 0.116(16) Uiso 0.25 1 d PD . .
H2S H 0.0544 -0.0620 0.6258 0.139 Uiso 0.25 1 calc PR A 1
Cl4A Cl -0.0104(17) 0.0172(15) 0.5559(9) 0.138(11) Uiso 0.141(7) 1 d PD B 1
Cl5A Cl 0.0622(18) 0.0515(17) 0.6784(11) 0.151(12) Uiso 0.141(7) 1 d PD B 1
Cl6A Cl -0.072(3) -0.065(3) 0.6588(15) 0.39(4) Uiso 0.141(7) 1 d PD B 1
Cl4B Cl 0.041(3) -0.077(2) 0.6943(16) 0.25(3) Uiso 0.109(7) 1 d PD B 2
Cl5B Cl 0.048(2) 0.0804(14) 0.6379(19) 0.166(17) Uiso 0.109(7) 1 d PD B 2
Cl6B Cl -0.0943(15) -0.024(2) 0.607(2) 0.21(2) Uiso 0.109(7) 1 d PD B 2
C14A C 1.1670(18) 0.293(3) 0.7367(9) 0.213(10) Uani 0.49(2) 1 d PDU C 3
H14A H 1.1820 0.2491 0.7107 0.256 Uiso 0.49(2) 1 calc PR C 3
H14B H 1.1954 0.3418 0.7260 0.256 Uiso 0.49(2) 1 calc PR C 3
C13A C 1.0721(17) 0.305(3) 0.7346(7) 0.204(9) Uani 0.49(2) 1 d PDU C 3
H13A H 1.0453 0.2582 0.7512 0.245 Uiso 0.49(2) 1 calc PR C 3
H13B H 1.0582 0.3523 0.7569 0.245 Uiso 0.49(2) 1 calc PR C 3
C13B C 1.1213(18) 0.328(2) 0.7105(16) 0.203(10) Uani 0.51(2) 1 d PDU C 4
H13C H 1.1186 0.3786 0.7317 0.244 Uiso 0.51(2) 1 calc PR C 4
H13D H 1.1710 0.3264 0.6885 0.244 Uiso 0.51(2) 1 calc PR C 4
C14B C 1.118(2) 0.256(2) 0.7540(14) 0.212(10) Uani 0.51(2) 1 d PDU C 4
H14C H 1.0648 0.2532 0.7713 0.254 Uiso 0.51(2) 1 calc PR C 4
H14D H 1.1284 0.2057 0.7336 0.254 Uiso 0.51(2) 1 calc PR C 4

loop_
_atom_site_aniso_label
_atom_site_aniso_U_11
_atom_site_aniso_U_22
_atom_site_aniso_U_33
_atom_site_aniso_U_23
_atom_site_aniso_U_13
_atom_site_aniso_U_12
Pd1 0.0467(3) 0.0280(3) 0.0304(3) -0.0021(2) -0.0001(2) -0.0046(2)
P1 0.0526(12) 0.0339(9) 0.0322(9) -0.0004(8) 0.0012(8) -0.0053(8)
P2 0.0588(12) 0.0285(9) 0.0362(9) -0.0038(7) -0.0011(8) -0.0042(8)
P3 0.0502(11) 0.0352(9) 0.0353(9) 0.0004(8) 0.0046(8) -0.0005(9)
N1 0.044(3) 0.031(3) 0.037(3) 0.001(2) 0.002(3) -0.005(2)
O1 0.066(4) 0.062(4) 0.085(4) 0.011(3) -0.020(3) -0.025(3)
O2 0.097(7) 0.217(11) 0.252(12) 0.129(9) -0.049(7) -0.072(7)
O3 0.144(10) 0.253(13) 0.300(15) 0.111(10) -0.085(9) -0.013(9)
O4 0.063(5) 0.188(8) 0.105(6) -0.019(5) -0.022(4) 0.000(5)
O5 0.055(3) 0.063(3) 0.059(3) -0.001(3) -0.025(3) -0.005(3)
C1 0.036(4) 0.032(3) 0.028(3) 0.001(3) -0.004(3) -0.004(3)
C2 0.044(4) 0.029(3) 0.036(4) 0.002(3) 0.000(3) 0.004(3)
C3 0.042(4) 0.025(3) 0.035(3) -0.003(3) -0.005(3) -0.003(3)
C4 0.040(4) 0.034(4) 0.035(3) 0.002(3) 0.002(3) 0.003(3)
C5 0.040(4) 0.040(4) 0.034(4) -0.001(3) -0.009(3) -0.008(3)
C6 0.045(4) 0.041(4) 0.047(4) 0.004(3) -0.005(3) -0.008(3)
C7 0.040(4) 0.039(4) 0.057(4) 0.002(3) -0.004(4) -0.015(3)
C8 0.037(4) 0.054(4) 0.045(4) -0.002(4) -0.008(3) -0.001(3)
C9 0.059(5) 0.056(5) 0.043(4) 0.014(4) -0.016(4) -0.008(4)
C10 0.062(5) 0.044(4) 0.053(4) 0.001(4) -0.012(4) -0.013(4)
C11 0.082(7) 0.059(5) 0.101(7) 0.024(5) -0.027(6) -0.024(5)
C12 0.118(8) 0.115(9) 0.196(13) 0.089(9) -0.060(9) -0.075(8)
C15 0.128(13) 0.243(17) 0.257(18) 0.093(12) -0.065(11) -0.051(11)
C16 0.090(9) 0.205(14) 0.176(13) 0.008(9) -0.051(8) -0.040(8)
C17 0.067(6) 0.133(9) 0.077(6) 0.007(6) -0.037(5) 0.002(6)
C18 0.070(6) 0.072(6) 0.078(6) 0.009(5) -0.029(5) 0.005(5)
C19 0.064(5) 0.046(4) 0.055(5) -0.008(4) 0.007(4) 0.000(4)
C20 0.061(5) 0.036(4) 0.046(4) -0.004(3) 0.000(4) 0.002(4)
C21 0.072(6) 0.036(4) 0.047(4) 0.004(3) -0.002(4) -0.010(4)
C22 0.069(5) 0.037(4) 0.032(4) 0.004(3) 0.002(3) -0.005(4)
C23 0.061(5) 0.047(4) 0.038(4) -0.006(3) 0.004(4) -0.010(4)
C24 0.061(6) 0.091(7) 0.075(6) 0.031(5) 0.014(5) 0.009(5)
C25 0.066(7) 0.152(11) 0.094(8) 0.039(8) 0.010(6) 0.029(7)
C26 0.062(7) 0.123(9) 0.090(8) 0.005(7) 0.019(6) -0.015(7)
C27 0.094(8) 0.091(7) 0.071(6) 0.002(6) 0.037(6) -0.027(6)
C28 0.069(6) 0.061(5) 0.062(5) 0.004(4) 0.017(5) -0.014(5)
C29 0.060(5) 0.038(4) 0.030(3) 0.004(3) 0.001(3) -0.010(4)
C30 0.071(6) 0.053(5) 0.044(4) -0.010(4) -0.001(4) -0.003(4)
C31 0.091(7) 0.050(5) 0.053(5) -0.017(4) 0.008(5) -0.014(5)
C32 0.085(7) 0.060(5) 0.037(4) 0.004(4) -0.008(4) -0.021(5)
C33 0.080(7) 0.059(5) 0.063(5) 0.010(5) -0.025(5) -0.007(5)
C34 0.065(6) 0.045(4) 0.048(4) -0.004(3) -0.009(4) -0.007(4)
C35 0.051(5) 0.037(4) 0.044(4) -0.004(3) -0.001(3) 0.001(3)
C36 0.077(6) 0.049(5) 0.071(6) -0.003(4) -0.019(5) -0.009(4)
C37 0.088(8) 0.069(6) 0.111(8) -0.016(6) -0.033(7) -0.014(6)
C38 0.091(8) 0.116(9) 0.076(7) -0.027(7) -0.032(6) -0.001(7)
C39 0.088(8) 0.120(9) 0.053(5) 0.008(6) -0.020(5) -0.003(7)
C40 0.069(6) 0.066(5) 0.051(5) 0.006(4) -0.005(4) 0.000(5)
C41 0.051(5) 0.050(4) 0.050(4) -0.003(4) 0.010(4) 0.002(4)
C42 0.071(6) 0.063(6) 0.078(6) -0.005(5) 0.001(5) -0.010(5)
C43 0.071(8) 0.097(8) 0.134(10) -0.026(8) -0.015(7) -0.028(7)
C44 0.067(8) 0.141(12) 0.161(13) -0.030(10) -0.041(8) -0.020(8)
C45 0.097(10) 0.131(12) 0.141(12) 0.014(9) -0.044(9) 0.021(9)
C46 0.066(6) 0.070(6) 0.084(6) 0.007(5) -0.028(5) 0.001(5)
C47 0.054(5) 0.038(4) 0.034(4) -0.002(3) 0.007(3) -0.006(3)
C48 0.072(6) 0.063(5) 0.051(5) 0.004(4) 0.019(4) -0.001(5)
C49 0.089(8) 0.069(6) 0.060(6) 0.003(5) 0.031(5) -0.007(5)
C50 0.111(8) 0.054(5) 0.037(4) 0.000(4) 0.011(5) -0.013(5)
C51 0.094(7) 0.051(5) 0.053(5) 0.003(4) -0.017(5) 0.001(5)
C52 0.069(6) 0.052(5) 0.035(4) 0.003(3) 0.005(4) 0.001(4)
Cl1 0.0641(13) 0.0625(12) 0.0517(11) 0.0020(9) 0.0018(10) 0.0097(10)
C1S 0.083(8) 0.114(9) 0.109(8) -0.033(7) 0.028(7) -0.016(7)
Cl1S 0.137(3) 0.159(3) 0.106(2) -0.025(2) 0.015(2) -0.013(3)
Cl2S 0.122(3) 0.141(3) 0.160(3) -0.015(3) 0.010(3) 0.003(2)
Cl3S 0.183(4) 0.125(3) 0.275(6) -0.034(3) 0.117(4) -0.066(3)
C14A 0.116(14) 0.22(2) 0.290(17) 0.104(16) -0.075(14) -0.037(17)
C13A 0.109(14) 0.22(2) 0.263(15) 0.106(18) -0.076(14) -0.063(16)
C13B 0.114(13) 0.22(2) 0.266(19) 0.113(14) -0.061(14) -0.068(15)
C14B 0.137(19) 0.22(2) 0.26(2) 0.120(14) -0.057(13) -0.046(15)

loop_
_atom_type_symbol
_atom_type_description
_atom_type_scat_dispersion_real
_atom_type_scat_dispersion_imag
_atom_type_scat_source
C C 0.0033 0.0016 'International Tables Vol C Tables 4.2.6.8 and 6.1.1.4'
H H 0.0000 0.0000 'International Tables Vol C Tables 4.2.6.8 and 6.1.1.4'
N N 0.0061 0.0033 'International Tables Vol C Tables 4.2.6.8 and 6.1.1.4'
O O 0.0106 0.0060 'International Tables Vol C Tables 4.2.6.8 and 6.1.1.4'
P P 0.1023 0.0942 'International Tables Vol C Tables 4.2.6.8 and 6.1.1.4'
Cl Cl 0.1484 0.1585 'International Tables Vol C Tables 4.2.6.8 and 6.1.1.4'
Pd Pd -0.9988 1.0072 'International Tables Vol C Tables 4.2.6.8 and 6.1.1.4'

loop_
_geom_angle_atom_site_label_1
_geom_angle_atom_site_label_2
_geom_angle_atom_site_label_3
_geom_angle
_geom_angle_site_symmetry_1
_geom_angle_site_symmetry_3
C3 Pd1 P1 91.73(18) . .
C3 Pd1 P3 92.16(19) . .
P1 Pd1 P3 144.30(7) . .
C3 Pd1 P2 169.37(18) . .
P1 Pd1 P2 84.06(6) . .
P3 Pd1 P2 85.70(7) . .
C3 Pd1 N1 74.7(2) . .
P1 Pd1 N1 109.15(13) . .
P3 Pd1 N1 106.09(13) . .
P2 Pd1 N1 115.89(12) . .
C29 P1 C23 104.3(3) . .
C29 P1 C22 104.9(3) . .
C23 P1 C22 104.7(4) . .
C29 P1 Pd1 117.9(2) . .
C23 P1 Pd1 118.6(2) . .
C22 P1 Pd1 104.8(2) . .
C35 P2 C20 105.6(3) . .
C35 P2 C21 105.5(3) . .
C20 P2 C21 106.4(4) . .
C35 P2 Pd1 124.5(2) . .
C20 P2 Pd1 103.7(2) . .
C21 P2 Pd1 109.8(2) . .
C41 P3 C47 105.0(3) . .
C41 P3 C19 106.0(4) . .
C47 P3 C19 101.9(3) . .
C41 P3 Pd1 113.4(2) . .
C47 P3 Pd1 122.4(3) . .
C19 P3 Pd1 106.5(3) . .
C4 N1 C5 119.6(6) . .
C4 N1 Pd1 105.3(4) . .
C5 N1 Pd1 134.6(4) . .
C7 O1 C11 117.6(6) . .
C12 O2 C13B 133(3) . .
C12 O2 C13A 106.4(19) . .
C13B O2 C13A 44.5(17) . .
C15 O3 C14A 140(3) . .
C15 O3 C14B 115.2(18) . .
C14A O3 C14B 45.8(17) . .
C17 O4 C16 109.0(9) . .
C8 O5 C18 117.9(6) . .
C3 C1 C2 120.7(5) . 3_656
C3 C1 C4 120.3(5) . .
C2 C1 C4 119.0(6) 3_656 .
C3 C2 C1 122.1(6) . 3_656
C2 C3 C1 117.2(5) . .
C2 C3 Pd1 125.2(5) . .
C1 C3 Pd1 117.6(4) . .
N1 C4 C1 122.0(6) . .
C10 C5 C6 118.9(6) . .
C10 C5 N1 123.0(6) . .
C6 C5 N1 117.8(6) . .
C7 C6 C5 121.1(6) . .
O1 C7 C6 125.9(7) . .
O1 C7 C8 114.1(6) . .
C6 C7 C8 119.9(6) . .
O5 C8 C9 125.1(7) . .
O5 C8 C7 115.5(6) . .
C9 C8 C7 119.4(6) . .
C8 C9 C10 120.6(7) . .
C5 C10 C9 120.0(7) . .
O1 C11 C12 106.8(8) . .
O2 C12 C11 114.3(13) . .
O3 C15 C16 122.9(16) . .
O4 C16 C15 112.0(13) . .
O4 C17 C18 108.8(9) . .
O5 C18 C17 107.1(8) . .
C20 C19 P3 113.2(5) . .
C19 C20 P2 108.9(5) . .
C22 C21 P2 108.3(5) . .
C21 C22 P1 110.0(5) . .
C24 C23 C28 117.6(8) . .
C24 C23 P1 119.4(6) . .
C28 C23 P1 122.9(6) . .
C23 C24 C25 119.5(9) . .
C26 C25 C24 121.0(10) . .
C25 C26 C27 120.3(10) . .
C28 C27 C26 119.4(9) . .
C27 C28 C23 122.2(9) . .
C34 C29 C30 118.7(7) . .
C34 C29 P1 120.6(5) . .
C30 C29 P1 120.4(6) . .
C31 C30 C29 120.4(8) . .
C32 C31 C30 119.6(8) . .
C31 C32 C33 121.2(8) . .
C32 C33 C34 119.8(9) . .
C33 C34 C29 120.2(8) . .
C40 C35 C36 118.3(7) . .
C40 C35 P2 118.3(6) . .
C36 C35 P2 123.4(6) . .
C37 C36 C35 120.6(8) . .
C36 C37 C38 119.5(9) . .
C39 C38 C37 122.1(9) . .
C38 C39 C40 117.7(9) . .
C35 C40 C39 121.8(9) . .
C46 C41 C42 117.7(8) . .
C46 C41 P3 120.6(6) . .
C42 C41 P3 121.2(6) . .
C43 C42 C41 123.0(10) . .
C44 C43 C42 117.3(11) . .
C43 C44 C45 121.3(11) . .
C46 C45 C44 120.8(11) . .
C45 C46 C41 119.9(10) . .
C52 C47 C48 118.9(7) . .
C52 C47 P3 119.5(5) . .
C48 C47 P3 121.5(6) . .
C47 C48 C49 120.3(9) . .
C50 C49 C48 121.2(8) . .
C49 C50 C51 120.2(8) . .
C50 C51 C52 119.1(9) . .
C47 C52 C51 120.2(8) . .
Cl3S C1S Cl1S 111.7(7) . .
Cl3S C1S Cl2S 108.1(6) . .
Cl1S C1S Cl2S 108.1(6) . .
Cl5A C2S Cl4A 113.1(5) . .
Cl5A C2S Cl6A 113.2(5) . .
Cl4A C2S Cl6A 112.9(5) . .
Cl5A C2S Cl4B 78.0(13) . .
Cl4A C2S Cl4B 166.6(16) . .
Cl6A C2S Cl4B 66.8(16) . .
Cl5A C2S Cl6B 125.8(19) . .
Cl4A C2S Cl6B 68.5(15) . .
Cl6A C2S Cl6B 45.2(15) . .
Cl4B C2S Cl6B 112.0(5) . .
Cl5A C2S Cl5B 34.0(12) . .
Cl4A C2S Cl5B 79.1(13) . .
Cl6A C2S Cl5B 129(2) . .
Cl4B C2S Cl5B 111.9(5) . .
Cl6B C2S Cl5B 111.7(5) . .
O3 C14A C13A 99.0(15) . .
O2 C13A C14A 102.9(16) . .
O2 C13B C14B 99.9(14) . .
O3 C14B C13B 102.0(15) . .

loop_
_geom_bond_atom_site_label_1
_geom_bond_atom_site_label_2
_geom_bond_distance
_geom_bond_site_symmetry_2
Pd1 C3 2.065(6) .
Pd1 P1 2.3107(18) .
Pd1 P3 2.3119(19) .
Pd1 P2 2.3184(17) .
Pd1 N1 2.567(5) .
P1 C29 1.817(7) .
P1 C23 1.823(8) .
P1 C22 1.839(7) .
P2 C35 1.809(7) .
P2 C20 1.826(7) .
P2 C21 1.839(7) .
P3 C41 1.808(8) .
P3 C47 1.814(7) .
P3 C19 1.862(7) .
N1 C4 1.279(8) .
N1 C5 1.422(8) .
O1 C7 1.351(8) .
O1 C11 1.437(10) .
O2 C12 1.316(17) .
O2 C13B 1.399(5) .
O2 C13A 1.401(5) .
O3 C15 1.392(5) .
O3 C14A 1.398(5) .
O3 C14B 1.399(5) .
O4 C17 1.395(12) .
O4 C16 1.413(14) .
O5 C8 1.368(8) .
O5 C18 1.416(9) .
C1 C3 1.415(9) .
C1 C2 1.418(8) 3_656
C1 C4 1.444(8) .
C2 C3 1.378(8) .
C2 C1 1.418(8) 3_656
C5 C10 1.387(9) .
C5 C6 1.395(9) .
C6 C7 1.359(9) .
C7 C8 1.407(10) .
C8 C9 1.370(10) .
C9 C10 1.392(10) .
C11 C12 1.491(13) .
C15 C16 1.519(5) .
C17 C18 1.509(12) .
C19 C20 1.538(10) .
C21 C22 1.527(9) .
C23 C24 1.371(11) .
C23 C28 1.394(10) .
C24 C25 1.397(13) .
C25 C26 1.322(14) .
C26 C27 1.386(14) .
C27 C28 1.330(13) .
C29 C34 1.382(11) .
C29 C30 1.395(10) .
C30 C31 1.371(10) .
C31 C32 1.361(12) .
C32 C33 1.362(12) .
C33 C34 1.379(11) .
C35 C40 1.380(10) .
C35 C36 1.394(10) .
C36 C37 1.361(12) .
C37 C38 1.396(14) .
C38 C39 1.345(14) .
C39 C40 1.403(12) .
C41 C46 1.380(11) .
C41 C42 1.399(11) .
C42 C43 1.369(13) .
C43 C44 1.369(16) .
C44 C45 1.379(17) .
C45 C46 1.363(15) .
C47 C52 1.353(10) .
C47 C48 1.381(10) .
C48 C49 1.397(11) .
C49 C50 1.327(12) .
C50 C51 1.370(12) .
C51 C52 1.433(10) .
C1S Cl3S 1.708(11) .
C1S Cl1S 1.763(12) .
C1S Cl2S 1.776(13) .
C2S Cl5A 1.737(5) .
C2S Cl4A 1.739(5) .
C2S Cl6A 1.742(5) .
C2S Cl4B 1.747(5) .
C2S Cl6B 1.749(5) .
C2S Cl5B 1.751(5) .
C14A C13A 1.531(5) .
C13B C14B 1.530(5) .

loop_
_geom_hbond_atom_site_label_D
_geom_hbond_atom_site_label_H
_geom_hbond_atom_site_label_A
_geom_hbond_distance_DH
_geom_hbond_distance_HA
_geom_hbond_distance_DA
_geom_hbond_angle_DHA
C1S H1S Cl1 0.98 2.33 3.292(11) 167.4

loop_
_geom_torsion_atom_site_label_1
_geom_torsion_atom_site_label_2
_geom_torsion_atom_site_label_3
_geom_torsion_atom_site_label_4
_geom_torsion
_geom_torsion_site_symmetry_1
C3 Pd1 P1 C29 29.5(3) .
P3 Pd1 P1 C29 -66.7(3) .
P2 Pd1 P1 C29 -140.8(3) .
N1 Pd1 P1 C29 103.9(3) .
C3 Pd1 P1 C23 -98.0(3) .
P3 Pd1 P1 C23 165.8(3) .
P2 Pd1 P1 C23 91.7(3) .
N1 Pd1 P1 C23 -23.6(3) .
C3 Pd1 P1 C22 145.6(3) .
P3 Pd1 P1 C22 49.5(3) .
P2 Pd1 P1 C22 -24.6(3) .
N1 Pd1 P1 C22 -140.0(3) .
C3 Pd1 P2 C35 168.0(10) .
P1 Pd1 P2 C35 -124.9(3) .
P3 Pd1 P2 C35 89.3(3) .
N1 Pd1 P2 C35 -16.5(3) .
C3 Pd1 P2 C20 47.8(11) .
P1 Pd1 P2 C20 114.9(2) .
P3 Pd1 P2 C20 -30.9(2) .
N1 Pd1 P2 C20 -136.7(3) .
C3 Pd1 P2 C21 -65.5(11) .
P1 Pd1 P2 C21 1.5(3) .
P3 Pd1 P2 C21 -144.2(3) .
N1 Pd1 P2 C21 109.9(3) .
C3 Pd1 P3 C41 -43.3(3) .
P1 Pd1 P3 C41 52.7(3) .
P2 Pd1 P3 C41 126.3(3) .
N1 Pd1 P3 C41 -118.0(3) .
C3 Pd1 P3 C47 84.3(3) .
P1 Pd1 P3 C47 -179.8(3) .
P2 Pd1 P3 C47 -106.2(3) .
N1 Pd1 P3 C47 9.6(3) .
C3 Pd1 P3 C19 -159.5(3) .
P1 Pd1 P3 C19 -63.5(3) .
P2 Pd1 P3 C19 10.1(3) .
N1 Pd1 P3 C19 125.8(3) .
C3 Pd1 N1 C4 0.7(4) .
P1 Pd1 N1 C4 -85.7(4) .
P3 Pd1 N1 C4 88.5(4) .
P2 Pd1 N1 C4 -178.4(4) .
C3 Pd1 N1 C5 -171.4(6) .
P1 Pd1 N1 C5 102.2(6) .
P3 Pd1 N1 C5 -83.6(6) .
P2 Pd1 N1 C5 9.5(6) .
C1 C2 C3 C1 0.7(10) 3_656
C1 C2 C3 Pd1 178.3(5) 3_656
C2 C1 C3 C2 -0.7(10) 3_656
C4 C1 C3 C2 -177.9(6) .
C2 C1 C3 Pd1 -178.5(5) 3_656
C4 C1 C3 Pd1 4.3(8) .
P1 Pd1 C3 C2 -70.7(6) .
P3 Pd1 C3 C2 73.8(6) .
P2 Pd1 C3 C2 -4.4(15) .
N1 Pd1 C3 C2 179.9(6) .
P1 Pd1 C3 C1 106.9(5) .
P3 Pd1 C3 C1 -108.6(5) .
P2 Pd1 C3 C1 173.2(7) .
N1 Pd1 C3 C1 -2.5(5) .
C5 N1 C4 C1 174.7(6) .
Pd1 N1 C4 C1 1.2(7) .
C3 C1 C4 N1 -3.6(10) .
C2 C1 C4 N1 179.1(6) 3_656
C4 N1 C5 C10 -36.7(10) .
Pd1 N1 C5 C10 134.6(6) .
C4 N1 C5 C6 148.4(7) .
Pd1 N1 C5 C6 -40.3(9) .
C10 C5 C6 C7 1.7(11) .
N1 C5 C6 C7 176.8(7) .
C11 O1 C7 C6 -13.0(12) .
C11 O1 C7 C8 168.6(8) .
C5 C6 C7 O1 179.9(7) .
C5 C6 C7 C8 -1.7(11) .
C18 O5 C8 C9 12.5(12) .
C18 O5 C8 C7 -169.0(7) .
O1 C7 C8 O5 1.1(10) .
C6 C7 C8 O5 -177.4(7) .
O1 C7 C8 C9 179.6(7) .
C6 C7 C8 C9 1.1(11) .
O5 C8 C9 C10 177.9(7) .
C7 C8 C9 C10 -0.5(12) .
C6 C5 C10 C9 -1.1(11) .
N1 C5 C10 C9 -175.9(7) .
C8 C9 C10 C5 0.5(12) .
C7 O1 C11 C12 -173.8(10) .
C13B O2 C12 C11 -143.4(19) .
C13A O2 C12 C11 -101(2) .
O1 C11 C12 O2 65.0(15) .
C14A O3 C15 C16 -107(3) .
C14B O3 C15 C16 -57(4) .
C17 O4 C16 C15 -160.5(13) .
O3 C15 C16 O4 66(3) .
C16 O4 C17 C18 170.1(10) .
C8 O5 C18 C17 179.0(7) .
O4 C17 C18 O5 -63.2(11) .
C41 P3 C19 C20 -103.1(6) .
C47 P3 C19 C20 147.2(6) .
Pd1 P3 C19 C20 17.9(6) .
P3 C19 C20 P2 -44.8(7) .
C35 P2 C20 C19 -82.1(5) .
C21 P2 C20 C19 166.0(5) .
Pd1 P2 C20 C19 50.2(5) .
C35 P2 C21 C22 164.1(5) .
C20 P2 C21 C22 -84.1(6) .
Pd1 P2 C21 C22 27.6(6) .
P2 C21 C22 P1 -49.8(7) .
C29 P1 C22 C21 175.0(5) .
C23 P1 C22 C21 -75.4(6) .
Pd1 P1 C22 C21 50.2(6) .
C29 P1 C23 C24 -113.2(7) .
C22 P1 C23 C24 136.8(7) .
Pd1 P1 C23 C24 20.5(8) .
C29 P1 C23 C28 65.6(7) .
C22 P1 C23 C28 -44.4(7) .
Pd1 P1 C23 C28 -160.7(5) .
C28 C23 C24 C25 0.5(14) .
P1 C23 C24 C25 179.3(8) .
C23 C24 C25 C26 0.1(18) .
C24 C25 C26 C27 -0.8(19) .
C25 C26 C27 C28 0.9(17) .
C26 C27 C28 C23 -0.4(15) .
C24 C23 C28 C27 -0.3(13) .
P1 C23 C28 C27 -179.1(7) .
C23 P1 C29 C34 -154.0(6) .
C22 P1 C29 C34 -44.2(6) .
Pd1 P1 C29 C34 71.9(6) .
C23 P1 C29 C30 31.8(6) .
C22 P1 C29 C30 141.6(6) .
Pd1 P1 C29 C30 -102.3(6) .
C34 C29 C30 C31 0.1(11) .
P1 C29 C30 C31 174.4(6) .
C29 C30 C31 C32 -0.2(12) .
C30 C31 C32 C33 0.3(12) .
C31 C32 C33 C34 -0.3(12) .
C32 C33 C34 C29 0.1(12) .
C30 C29 C34 C33 0.0(11) .
P1 C29 C34 C33 -174.3(6) .
C20 P2 C35 C40 89.6(7) .
C21 P2 C35 C40 -158.0(6) .
Pd1 P2 C35 C40 -29.8(7) .
C20 P2 C35 C36 -90.1(7) .
C21 P2 C35 C36 22.3(8) .
Pd1 P2 C35 C36 150.6(6) .
C40 C35 C36 C37 0.2(13) .
P2 C35 C36 C37 179.8(8) .
C35 C36 C37 C38 -0.6(16) .
C36 C37 C38 C39 0.6(18) .
C37 C38 C39 C40 -0.3(18) .
C36 C35 C40 C39 0.1(13) .
P2 C35 C40 C39 -179.5(7) .
C38 C39 C40 C35 -0.1(15) .
C47 P3 C41 C46 150.2(7) .
C19 P3 C41 C46 42.8(8) .
Pd1 P3 C41 C46 -73.7(7) .
C47 P3 C41 C42 -37.7(7) .
C19 P3 C41 C42 -145.1(7) .
Pd1 P3 C41 C42 98.3(7) .
C46 C41 C42 C43 -2.6(14) .
P3 C41 C42 C43 -174.8(8) .
C41 C42 C43 C44 1.8(17) .
C42 C43 C44 C45 1(2) .
C43 C44 C45 C46 -3(2) .
C44 C45 C46 C41 2(2) .
C42 C41 C46 C45 0.4(15) .
P3 C41 C46 C45 172.7(9) .
C41 P3 C47 C52 139.0(6) .
C19 P3 C47 C52 -110.6(6) .
Pd1 P3 C47 C52 7.9(7) .
C41 P3 C47 C48 -44.6(7) .
C19 P3 C47 C48 65.7(7) .
Pd1 P3 C47 C48 -175.7(5) .
C52 C47 C48 C49 1.1(11) .
P3 C47 C48 C49 -175.3(6) .
C47 C48 C49 C50 -0.1(13) .
C48 C49 C50 C51 0.4(14) .
C49 C50 C51 C52 -1.7(12) .
C48 C47 C52 C51 -2.4(11) .
P3 C47 C52 C51 174.1(5) .
C50 C51 C52 C47 2.7(11) .
C15 O3 C14A C13A 113(3) .
C14B O3 C14A C13A 37(3) .
C12 O2 C13A C14A -163(3) .
C13B O2 C13A C14A -27(3) .
O3 C14A C13A O2 -172(3) .
C12 O2 C13B C14B 104(3) .
C13A O2 C13B C14B 37(3) .
C15 O3 C14B C13B -164(3) .
C14A O3 C14B C13B -27(3) .
O2 C13B C14B O3 -172(3) .
